data_2204590
loop_
_publ_author_name
'Mughal, Robila K.'
'Pritchard, Robin G.'
'Davey, Roger J.'

_publ_section_title
;
 (<i>RS</i>)-Benzyl mandelate
;
_journal_issue 11
_journal_name_full 'Acta Crystallographica Section E'
_journal_page_first o1984
_journal_page_last o1986
_journal_paper_doi 10.1107/S1600536804025024
_journal_volume 60
_journal_year 2004
_chemical_formula_iupac 'C15 H14 O3'
_chemical_formula_moiety 'C15 H14 O3'
_chemical_formula_sum 'C15 H14 O3'
_chemical_formula_weight 242.15
_space_group_IT_number 14
_symmetry_cell_setting monoclinic
_symmetry_space_group_name_Hall '-P 2yn'
_symmetry_space_group_name_H-M 'P 1 21/n 1'
_atom_sites_solution_hydrogens geom
_atom_sites_solution_primary direct
_atom_sites_solution_secondary difmap
_cell_angle_alpha 90
_cell_angle_beta 94.1300(10)
_cell_angle_gamma 90
_cell_formula_units_Z 4
_cell_length_a 8.0627(3)
_cell_length_b 5.6494(2)
_cell_length_c 26.7944(11)
_cell_measurement_reflns_used 19781
_cell_measurement_temperature 150(2)
_cell_measurement_theta_max 26
_cell_measurement_theta_min 1
_cell_volume 1217.30(8)
_computing_cell_refinement 'HKL SCALEPACK (Otwinowski & Minor, 1997)'
_computing_data_collection 'COLLECT (Nonius, 1997-2000)'
_computing_data_reduction
;
HKL SCALEPACK and DENZO (Otwinowski & Minor, 1997)
;
_computing_molecular_graphics 'ORTEP-3 for Windows (Farrugia, 1997)'
_computing_publication_material 'WinGX publication routines (Farrugia, 1999)'
_computing_structure_refinement 'SHELXL97 (Sheldrick, 1997)'
_computing_structure_solution 'SHELXS97 (Sheldrick, 1997)'
_diffrn_ambient_temperature 150(2)
_diffrn_measured_fraction_theta_full 0.96
_diffrn_measured_fraction_theta_max 0.96
_diffrn_measurement_device_type 'Nonius KappaCCD'
_diffrn_measurement_method '\f and \w'
_diffrn_radiation_monochromator graphite
_diffrn_radiation_type MoK\a
_diffrn_radiation_wavelength 0.71073
_diffrn_reflns_av_R_equivalents 0.0364
_diffrn_reflns_limit_h_max 10
_diffrn_reflns_limit_h_min -7
_diffrn_reflns_limit_k_max 7
_diffrn_reflns_limit_k_min -5
_diffrn_reflns_limit_l_max 33
_diffrn_reflns_limit_l_min -32
_diffrn_reflns_number 7192
_diffrn_reflns_reduction_process
;
 Scaled and merged with SORTAV
 R.H. Blessing, (1987) Cryst. Rev. 1, 3-58
 R.H. Blessing, (1989) J. Appl. Cryst. 22, 396-397
;
_diffrn_reflns_theta_full 26.51
_diffrn_reflns_theta_max 26.51
_diffrn_reflns_theta_min 2.59
_exptl_absorpt_coefficient_mu 0.092
_exptl_absorpt_correction_T_max 0.9936
_exptl_absorpt_correction_T_min 0.9775
_exptl_absorpt_correction_type multi-scan
_exptl_absorpt_process_details '(Blessing, 1995)'
_exptl_crystal_colour colourless
_exptl_crystal_density_diffrn 1.321
_exptl_crystal_density_method 'not measured'
_exptl_crystal_description needle
_exptl_crystal_F_000 512
_exptl_crystal_size_max 0.25
_exptl_crystal_size_mid 0.1
_exptl_crystal_size_min 0.1
_refine_diff_density_max 0.202
_refine_diff_density_min -0.178
_refine_ls_extinction_coef 0.026(4)
_refine_ls_extinction_expression Fc^*^=kFc[1+0.001xFc^2^\l^3^/sin(2\q)]^-1/4^
_refine_ls_extinction_method SHELXL97
_refine_ls_goodness_of_fit_ref 1.016
_refine_ls_hydrogen_treatment refall
_refine_ls_matrix_type full
_refine_ls_number_parameters 220
_refine_ls_number_reflns 2425
_refine_ls_number_restraints 0
_refine_ls_restrained_S_all 1.016
_refine_ls_R_factor_all 0.0665
_refine_ls_R_factor_gt 0.0387
_refine_ls_shift/su_max 0
_refine_ls_shift/su_mean 0
_refine_ls_structure_factor_coef Fsqd
_refine_ls_weighting_details 'calc w = 1/[\s^2^(Fo^2^)+(0.0342P)^2^+0.1653P] where P = (Fo^2^+2Fc^2^)/3'
_refine_ls_weighting_scheme calc
_refine_ls_wR_factor_gt 0.0799
_refine_ls_wR_factor_ref 0.0893
_reflns_number_gt 1732
_reflns_number_total 2425
_reflns_threshold_expression I>2\s(I)
_cod_data_source_file wn6292.cif
_cod_data_source_block I
_cod_original_sg_symbol_H-M 'P 21/n'
_cod_database_code 2204590
_cod_database_fobs_code 2204590

loop_
_symmetry_equiv_pos_as_xyz
'x, y, z'
'-x+1/2, y+1/2, -z+1/2'
'-x, -y, -z'
'x-1/2, -y-1/2, z-1/2'

loop_
_atom_site_label
_atom_site_fract_x
_atom_site_fract_y
_atom_site_fract_z
_atom_site_U_iso_or_equiv
_atom_site_adp_type
_atom_site_calc_flag
_atom_site_occupancy
_atom_site_type_symbol
C1 0.45128(18) 0.6686(2) 0.20888(5) 0.0254(3) Uani d 1 C
C2 0.59343(18) 0.4981(3) 0.20329(5) 0.0266(4) Uani d 1 C
C3 0.62714(17) 0.4970(2) 0.14824(5) 0.0245(3) Uani d 1 C
C4 0.70938(18) 0.6880(3) 0.12828(6) 0.0283(4) Uani d 1 C
C5 0.7309(2) 0.6970(3) 0.07748(6) 0.0332(4) Uani d 1 C
C6 0.6696(2) 0.5168(3) 0.04634(6) 0.0349(4) Uani d 1 C
C7 0.5876(2) 0.3270(3) 0.06609(6) 0.0336(4) Uani d 1 C
C8 0.56580(19) 0.3168(3) 0.11684(6) 0.0283(4) Uani d 1 C
C9 0.16228(19) 0.7244(3) 0.19014(6) 0.0287(4) Uani d 1 C
C10 0.15042(17) 0.8770(2) 0.14424(5) 0.0243(3) Uani d 1 C
C11 0.06166(19) 1.0879(2) 0.14517(6) 0.0293(4) Uani d 1 C
C12 0.0375(2) 1.2255(3) 0.10280(6) 0.0345(4) Uani d 1 C
C13 0.1025(2) 1.1563(3) 0.05884(7) 0.0352(4) Uani d 1 C
C14 0.1933(2) 0.9489(3) 0.05773(6) 0.0350(4) Uani d 1 C
C15 0.21728(19) 0.8091(3) 0.10006(6) 0.0294(4) Uani d 1 C
O1 0.30683(12) 0.57077(16) 0.19239(4) 0.0278(3) Uani d 1 O
O2 0.46677(12) 0.86900(17) 0.22456(4) 0.0339(3) Uani d 1 O
O3 0.72933(13) 0.58119(18) 0.23477(4) 0.0356(3) Uani d 1 O
H2 0.5569(16) 0.344(2) 0.2129(5) 0.020(3) Uiso d 1 H
H3 0.798(3) 0.452(4) 0.2455(8) 0.090(7) Uiso d 1 H
H4 0.7517(18) 0.817(3) 0.1497(5) 0.032(4) Uiso d 1 H
H5 0.789(2) 0.832(3) 0.0638(6) 0.041(4) Uiso d 1 H
H6 0.683(2) 0.524(3) 0.0117(6) 0.042(5) Uiso d 1 H
H7 0.5475(19) 0.197(3) 0.0447(6) 0.034(4) Uiso d 1 H
H8 0.5101(19) 0.187(3) 0.1302(5) 0.034(4) Uiso d 1 H
H9A 0.0632(19) 0.610(2) 0.1888(5) 0.030(4) Uiso d 1 H
H9B 0.1662(18) 0.818(2) 0.2197(5) 0.026(4) Uiso d 1 H
H11 0.0162(19) 1.137(3) 0.1761(6) 0.036(4) Uiso d 1 H
H12 -0.025(2) 1.368(3) 0.1032(6) 0.040(4) Uiso d 1 H
H13 0.083(2) 1.247(3) 0.0281(6) 0.042(4) Uiso d 1 H
H14 0.241(2) 0.899(3) 0.0274(6) 0.040(5) Uiso d 1 H
H15 0.2794(19) 0.659(3) 0.0991(5) 0.033(4) Uiso d 1 H

loop_
_atom_site_aniso_label
_atom_site_aniso_U_11
_atom_site_aniso_U_22
_atom_site_aniso_U_33
_atom_site_aniso_U_12
_atom_site_aniso_U_13
_atom_site_aniso_U_23
C1 0.0300(9) 0.0265(8) 0.0198(8) -0.0025(6) 0.0028(6) 0.0021(6)
C2 0.0261(8) 0.0223(7) 0.0308(8) -0.0013(7) -0.0025(6) 0.0013(6)
C3 0.0202(8) 0.0220(7) 0.0310(8) 0.0043(6) 0.0002(6) 0.0015(6)
C4 0.0249(8) 0.0239(8) 0.0363(9) 0.0024(6) 0.0032(7) -0.0003(7)
C5 0.0282(9) 0.0285(8) 0.0434(10) 0.0029(7) 0.0060(7) 0.0066(8)
C6 0.0335(10) 0.0417(9) 0.0299(9) 0.0077(7) 0.0038(7) 0.0024(8)
C7 0.0338(9) 0.0327(9) 0.0340(9) 0.0009(7) 0.0003(7) -0.0078(7)
C8 0.0259(8) 0.0241(8) 0.0350(9) -0.0009(6) 0.0025(7) -0.0009(7)
C9 0.0252(9) 0.0321(8) 0.0291(9) 0.0021(7) 0.0048(7) -0.0011(7)
C10 0.0196(8) 0.0251(7) 0.0282(8) -0.0041(6) 0.0008(6) -0.0024(6)
C11 0.0282(9) 0.0297(8) 0.0302(9) 0.0004(6) 0.0029(7) -0.0031(7)
C12 0.0309(9) 0.0260(8) 0.0462(11) 0.0027(7) -0.0002(8) -0.0006(7)
C13 0.0343(10) 0.0352(9) 0.0355(10) -0.0040(7) -0.0015(7) 0.0087(8)
C14 0.0373(10) 0.0392(9) 0.0293(9) -0.0021(7) 0.0076(7) -0.0001(7)
C15 0.0281(9) 0.0270(8) 0.0336(9) 0.0007(7) 0.0061(7) -0.0014(7)
O1 0.0249(6) 0.0264(5) 0.0321(6) 0.0004(4) 0.0014(4) 0.0010(4)
O2 0.0322(6) 0.0297(6) 0.0397(7) 0.0005(5) 0.0017(5) -0.0096(5)
O3 0.0328(7) 0.0329(6) 0.0388(7) 0.0021(5) -0.0120(5) -0.0024(5)

loop_
_atom_type_symbol
_atom_type_description
_atom_type_scat_dispersion_real
_atom_type_scat_dispersion_imag
_atom_type_scat_source
C C 0.003 0.002 'International Tables Vol C Tables 4.2.6.8 and 6.1.1.4'
H H 0 0 'International Tables Vol C Tables 4.2.6.8 and 6.1.1.4'
O O 0.011 0.006 'International Tables Vol C Tables 4.2.6.8 and 6.1.1.4'

loop_
_geom_angle_atom_site_label_1
_geom_angle_atom_site_label_2
_geom_angle_atom_site_label_3
_geom_angle
O2 C1 O1 124.58(13)
O2 C1 C2 124.72(13)
O1 C1 C2 110.66(11)
O3 C2 C1 106.85(11)
O3 C2 C3 113.31(12)
C1 C2 C3 106.78(11)
O3 C2 H2 112.4(8)
C1 C2 H2 107.5(8)
C3 C2 H2 109.6(8)
C8 C3 C4 119.58(14)
C8 C3 C2 120.71(13)
C4 C3 C2 119.52(12)
C5 C4 C3 120.14(14)
C5 C4 H4 119.3(9)
C3 C4 H4 120.6(9)
C6 C5 C4 120.04(15)
C6 C5 H5 120.5(9)
C4 C5 H5 119.5(9)
C7 C6 C5 119.91(15)
C7 C6 H6 120.3(10)
C5 C6 H6 119.8(10)
C6 C7 C8 120.36(15)
C6 C7 H7 120.5(9)
C8 C7 H7 119.2(9)
C7 C8 C3 119.97(14)
C7 C8 H8 120.1(9)
C3 C8 H8 119.9(9)
O1 C9 C10 112.44(12)
O1 C9 H9A 104.2(8)
C10 C9 H9A 109.2(8)
O1 C9 H9B 108.6(9)
C10 C9 H9B 111.1(8)
H9A C9 H9B 111.1(12)
C15 C10 C11 118.90(14)
C15 C10 C9 122.29(13)
C11 C10 C9 118.72(13)
C12 C11 C10 120.71(15)
C12 C11 H11 120.3(9)
C10 C11 H11 119.0(9)
C11 C12 C13 120.25(15)
C11 C12 H12 120.8(9)
C13 C12 H12 119.0(9)
C12 C13 C14 119.52(15)
C12 C13 H13 121.6(10)
C14 C13 H13 118.8(10)
C13 C14 C15 120.56(16)
C13 C14 H14 120.5(9)
C15 C14 H14 118.9(9)
C14 C15 C10 120.05(14)
C14 C15 H15 120.6(9)
C10 C15 H15 119.3(8)
C1 O1 C9 116.43(11)
C2 O3 H3 109.7(14)

loop_
_geom_bond_atom_site_label_1
_geom_bond_atom_site_label_2
_geom_bond_distance
C1 O2 1.2110(16)
C1 O1 1.3352(17)
C1 C2 1.513(2)
C2 O3 1.4139(17)
C2 C3 1.519(2)
C2 H2 0.959(13)
C3 C8 1.389(2)
C3 C4 1.394(2)
C4 C5 1.385(2)
C4 H4 0.974(15)
C5 C6 1.385(2)
C5 H5 0.980(17)
C6 C7 1.385(2)
C6 H6 0.944(16)
C7 C8 1.385(2)
C7 H7 0.970(15)
C8 H8 0.945(16)
C9 O1 1.4508(17)
C9 C10 1.499(2)
C9 H9A 1.026(15)
C9 H9B 0.950(14)
C10 C15 1.390(2)
C10 C11 1.391(2)
C11 C12 1.378(2)
C11 H11 0.971(15)
C12 C13 1.379(2)
C12 H12 0.953(16)
C13 C14 1.383(2)
C13 H13 0.974(16)
C14 C15 1.384(2)
C14 H14 0.964(17)
C15 H15 0.984(15)
O3 H3 0.95(2)

loop_
_geom_hbond_atom_site_label_D
_geom_hbond_atom_site_label_H
_geom_hbond_atom_site_label_A
_geom_hbond_site_symmetry_A
_geom_hbond_distance_DH
_geom_hbond_distance_HA
_geom_hbond_distance_DA
_geom_hbond_angle_DHA
O3 H3 O2 2_645 0.94(2) 2.08(2) 2.8711(15) 141.2(18)
O3 H3 O3 2_645 0.94(2) 2.17(2) 2.9522(6) 140.1(19)

loop_
_geom_torsion_atom_site_label_1
_geom_torsion_atom_site_label_2
_geom_torsion_atom_site_label_3
_geom_torsion_atom_site_label_4
_geom_torsion
O2 C1 C2 O3 20.15(19)
O1 C1 C2 O3 -162.16(11)
O2 C1 C2 C3 -101.39(15)
O1 C1 C2 C3 76.30(14)
O3 C2 C3 C8 142.87(13)
C1 C2 C3 C8 -99.78(15)
O3 C2 C3 C4 -42.13(17)
C1 C2 C3 C4 75.22(16)
C8 C3 C4 C5 -0.5(2)
C2 C3 C4 C5 -175.59(13)
C3 C4 C5 C6 0.5(2)
C4 C5 C6 C7 -0.4(2)
C5 C6 C7 C8 0.4(2)
C6 C7 C8 C3 -0.4(2)
C4 C3 C8 C7 0.5(2)
C2 C3 C8 C7 175.46(13)
O1 C9 C10 C15 27.5(2)
O1 C9 C10 C11 -156.07(12)
C15 C10 C11 C12 1.2(2)
C9 C10 C11 C12 -175.39(14)
C10 C11 C12 C13 -0.5(2)
C11 C12 C13 C14 -0.6(2)
C12 C13 C14 C15 1.0(2)
C13 C14 C15 C10 -0.3(2)
C11 C10 C15 C14 -0.8(2)
C9 C10 C15 C14 175.64(14)
O2 C1 O1 C9 4.6(2)
C2 C1 O1 C9 -173.07(11)
C10 C9 O1 C1 80.69(16)

loop_
_cod_related_entry_id
_cod_related_entry_database
_cod_related_entry_code
1 ChemSpider 12884
